data_9007308
loop_
_publ_author_name
'Schofield, P. F.'
'Knight, K. S.'
'van der Houwen, J. A. M.'
'Valsami-Jones E'

_publ_section_title
;
 The role of hydrogen bonding in the thermal expansion and dehydration
 of brushite, di-calcium phosphate dihydrate
 Sample: T = 375 K
;
_journal_name_full 'Physics and Chemistry of Minerals'
_journal_page_first 606
_journal_page_last 624
_journal_paper_doi 10.1007/s00269-004-0419-6
_journal_volume 31
_journal_year 2004
_chemical_formula_sum 'Ca D5 O6 P'
_chemical_name_mineral 'Brushite (deuterated)'
_space_group_IT_number 9
_symmetry_space_group_name_Hall 'I -2ya'
_symmetry_space_group_name_H-M 'I 1 a 1'
_cell_angle_alpha 90
_cell_angle_beta 116.408
_cell_angle_gamma 90
_cell_formula_units_Z 4
_cell_length_a 5.8145
_cell_length_b 15.2086
_cell_length_c 6.2580
_cell_volume 495.650
_diffrn_ambient_temperature 375
_exptl_crystal_density_diffrn 2.374
_cod_original_formula_sum 'Ca P O6 D5'
_cod_database_code 9007308

loop_
_symmetry_equiv_pos_as_xyz
x,y,z
1/2+x,1/2+y,1/2+z
1/2+x,-y,z
+x,1/2-y,1/2+z

loop_
_atom_site_label
_atom_site_fract_x
_atom_site_fract_y
_atom_site_fract_z
_atom_site_U_iso_or_equiv
_atom_site_type_symbol
_atom_site_attached_hydrogens
Ca 0.50000 0.32670 0.25000 0.01010 Ca 0
P -0.00530 0.32260 0.72920 0.00310 P 0
OD1 -0.01070 0.36670 -0.04200 0.01260 O 0
O2 0.25510 0.28170 0.82200 0.01470 O 0
O3 -0.05610 0.39170 0.54040 0.01250 O 0
O4 0.77970 0.25380 0.63340 0.00780 O 0
OD2O1 0.36310 0.42610 0.47910 0.02320 O 0
OD2O2 0.53260 0.44640 0.02320 0.03610 O 0
D1 -0.09920 0.33160 0.03070 0.03150 D 0
D2 0.38030 0.48860 0.48210 0.02800 D 0
D3 0.20460 0.41200 0.47430 0.02900 D 0
D4 0.52600 0.50800 0.02170 0.08360 D 0
D5 0.50770 0.43480 0.87020 0.07090 D 0

loop_
_cod_changelog_entry_id
_cod_changelog_entry_author
_cod_changelog_entry_date
_cod_changelog_entry_text
1
;cod-tools version 3.8.0
Id: cif_guess_AMCSD_atom_types 9581 2023-05-17 12:35:41Z saulius
;
2023-05-23T09:19:44+03:00
;Derived atom types and hydrogen counts
from atom names that follow the AMCSD naming convention
(Wat == water, O-H == hydroxyl).
;

_database_code_amcsd 0008901
